data_4515254
loop_
_publ_author_name
'Yang, Xing'
'Luo, Guoyong'
'Zhou, Liejin'
'Liu, Bin'
'Zhang, Xiaolei'
'Gao, Hui'
'Jin, Zhichao'
'Chi, Yonggui Robin'

_publ_section_title
;
 Enantioselective Indole N--H Functionalization Enabled by Addition of
 Carbene Catalyst to Indole Aldehyde at Remote Site
;
_journal_name_full 'ACS Catalysis'
_journal_page_first 10971
_journal_paper_doi 10.1021/acscatal.9b03163
_journal_year 2019
_chemical_absolute_configuration ad
_chemical_formula_sum 'C26 H17 F3 N2 O4 S'
_chemical_formula_weight 510.47
_space_group_crystal_system monoclinic
_space_group_IT_number 4
_space_group_name_Hall 'P 2yb'
_space_group_name_H-M_alt 'P 1 21 1'
_atom_sites_solution_hydrogens geom
_atom_sites_solution_primary dual
_cell_angle_alpha 90
_cell_angle_beta 97.442(2)
_cell_angle_gamma 90
_cell_formula_units_Z 4
_cell_length_a 9.9025(7)
_cell_length_b 8.5425(5)
_cell_length_c 26.6115(16)
_cell_measurement_reflns_used 3658
_cell_measurement_temperature 100.(2)
_cell_measurement_theta_max 25.5035
_cell_measurement_theta_min 3.3171
_cell_volume 2232.2(2)
_computing_cell_refinement 'SAINT V8.38A (Bruker AXS Inc., 2017)'
_computing_data_collection 'APEX3 (Bruker AXS Inc., 2018)'
_computing_data_reduction 'SAINT V8.38A (Bruker AXS Inc., 2017)'
_computing_molecular_graphics 'XP (Bruker AXS Inc., 2018)'
_computing_publication_material 'APEX3 (Bruker AXS Inc., 2018)'
_computing_structure_refinement 'SHELXL-2017/1 (Sheldrick, 2017)'
_computing_structure_solution 'XT, VERSION 2014/5'
_diffrn_ambient_temperature 100.(2)
_diffrn_detector_area_resol_mean 7.4074
_diffrn_measured_fraction_theta_full 0.987
_diffrn_measured_fraction_theta_max 0.987
_diffrn_measurement_device_type 'Photon II CPADs detector'
_diffrn_measurement_method 'phi and omega scans'
_diffrn_radiation_monochromator 'Multilayer Mirror'
_diffrn_radiation_type MoK\a
_diffrn_radiation_wavelength 0.71073
_diffrn_reflns_av_R_equivalents 0.0822
_diffrn_reflns_av_unetI/netI 0.0795
_diffrn_reflns_limit_h_max 12
_diffrn_reflns_limit_h_min -12
_diffrn_reflns_limit_k_max 10
_diffrn_reflns_limit_k_min 0
_diffrn_reflns_limit_l_max 34
_diffrn_reflns_limit_l_min 0
_diffrn_reflns_number 5700
_diffrn_reflns_theta_full 27.09
_diffrn_reflns_theta_max 27.09
_diffrn_reflns_theta_min 2.31
_diffrn_source 'Incoatec microfocus source'
_diffrn_source_type 'Bruker D8 Quest'
_exptl_absorpt_coefficient_mu 0.209
_exptl_absorpt_correction_T_max 1.00
_exptl_absorpt_correction_T_min 0.69
_exptl_absorpt_correction_type multi-scan
_exptl_absorpt_process_details 'TWINABS - Bruker AXS scaling for twinned crystals - Version 2012/1'
_exptl_crystal_colour colourless
_exptl_crystal_density_diffrn 1.519
_exptl_crystal_density_method 'not measured'
_exptl_crystal_description plate
_exptl_crystal_F_000 1048
_exptl_crystal_size_max 0.280
_exptl_crystal_size_mid 0.210
_exptl_crystal_size_min 0.020
_refine_diff_density_max 0.323
_refine_diff_density_min -0.399
_refine_ls_abs_structure_details
;

No quotients, so Flack parameter determined by classical intensity fit
;
_refine_ls_abs_structure_Flack 0.01(9)
_refine_ls_extinction_method none
_refine_ls_goodness_of_fit_ref 1.069
_refine_ls_hydrogen_treatment constr
_refine_ls_matrix_type full
_refine_ls_number_parameters 652
_refine_ls_number_reflns 5700
_refine_ls_number_restraints 1
_refine_ls_restrained_S_all 1.069
_refine_ls_R_factor_all 0.0790
_refine_ls_R_factor_gt 0.0526
_refine_ls_shift/su_max 0.002
_refine_ls_shift/su_mean 0.000
_refine_ls_structure_factor_coef Fsqd
_refine_ls_weighting_details 'w=1/[\s^2^(Fo^2^)+(0.0299P)^2^+1.1821P] where P=(Fo^2^+2Fc^2^)/3'
_refine_ls_weighting_scheme calc
_refine_ls_wR_factor_gt 0.1003
_refine_ls_wR_factor_ref 0.1160
_reflns_number_gt 4534
_reflns_number_total 5700
_reflns_threshold_expression 'I > 2\s(I)'
_cod_data_source_file cs9b03163_si_002.cif
_cod_data_source_block cyg281m
_cod_depositor_comments
;
The following automatic conversions were performed:

data item '_exptl_absorpt_correction_type' value 'Multi-Scan' was
changed to 'multi-scan' in accordance with the
/home/data/users/saulius/crontab/automatic-downloads/rss-feeds/ACS/lib/dictionaries/cif_core.dic
dictionary named 'cif_core.dic' version 2.4.2 last updated on
2011-04-26.

Automatic conversion script
Id: cif_fix_values 6909 2019-04-08 15:41:33Z antanas 
;
_cod_database_code 4515254

loop_
_space_group_symop_operation_xyz
'x, y, z'
'-x, y+1/2, -z'

loop_
_atom_site_type_symbol
_atom_site_label
_atom_site_fract_x
_atom_site_fract_y
_atom_site_fract_z
_atom_site_U_iso_or_equiv
_atom_site_adp_type
_atom_site_calc_flag
_atom_site_refinement_flags_adp
_atom_site_refinement_flags_posn
_atom_site_occupancy
C C1 0.1605(6) -0.0442(7) 0.35023(19) 0.0241(13) Uani d . . 1
C C2 0.1159(5) 0.0966(7) 0.32130(17) 0.0198(11) Uani d . . 1
C C3 0.0863(5) 0.1054(8) 0.26861(18) 0.0269(13) Uani d . . 1
H H3 0.087912 0.013898 0.248397 0.032 Uiso calc U R 1
C C4 0.0543(6) 0.2513(8) 0.24599(19) 0.0328(15) Uani d . . 1
H H4 0.03129 0.256176 0.210237 0.039 Uiso calc U R 1
C C5 0.0548(6) 0.3884(8) 0.2736(2) 0.0310(14) Uani d . . 1
H H5 0.036565 0.485848 0.256926 0.037 Uiso calc U R 1
C C6 0.0828(5) 0.3817(7) 0.3269(2) 0.0262(13) Uani d . . 1
C C7 0.1112(5) 0.2351(7) 0.34785(18) 0.0209(12) Uani d . . 1
C C8 0.1314(6) 0.4044(7) 0.4121(2) 0.0258(13) Uani d . . 1
H H8 0.146851 0.445719 0.445446 0.031 Uiso calc U R 1
C C9 0.0964(6) 0.4903(7) 0.3688(2) 0.0286(13) Uani d . . 1
H H9 0.083573 0.600393 0.366802 0.034 Uiso calc U R 1
C C10 0.1427(5) 0.1088(6) 0.43038(17) 0.0195(11) Uani d . . 1
C C11 -0.0039(5) 0.0707(7) 0.44024(18) 0.0246(12) Uani d . . 1
C C12 0.2375(5) 0.1298(7) 0.47864(17) 0.0208(12) Uani d . . 1
C C13 0.2050(5) 0.1456(6) 0.52652(17) 0.0195(11) Uani d . . 1
H H13 0.116673 0.132192 0.536201 0.023 Uiso calc U R 1
C C14 0.4325(5) 0.1898(7) 0.53092(17) 0.0224(12) Uani d . . 1
C C15 0.3828(5) 0.1559(7) 0.48054(17) 0.0212(11) Uani d . . 1
C C16 0.4715(5) 0.1550(7) 0.44366(18) 0.0245(12) Uani d . . 1
H H16 0.439333 0.133423 0.409164 0.029 Uiso calc U R 1
C C17 0.6068(5) 0.1865(8) 0.45901(18) 0.0294(14) Uani d . . 1
H H17 0.669037 0.185167 0.434679 0.035 Uiso calc U R 1
C C18 0.6549(5) 0.2203(8) 0.50950(18) 0.0271(12) Uani d . . 1
H H18 0.748912 0.242244 0.518589 0.033 Uiso calc U R 1
C C19 0.5685(5) 0.2228(7) 0.54694(17) 0.0237(12) Uani d . . 1
H H19 0.600807 0.245762 0.581333 0.028 Uiso calc U R 1
C C20 0.3844(5) 0.0359(7) 0.64955(17) 0.0201(11) Uani d . . 1
C C21 0.5213(5) 0.0225(8) 0.66719(18) 0.0278(13) Uani d . . 1
H H21 0.58279 0.105786 0.663364 0.033 Uiso calc U R 1
C C22 0.5661(6) -0.1159(7) 0.69060(19) 0.0283(13) Uani d . . 1
H H22 0.659689 -0.126067 0.703537 0.034 Uiso calc U R 1
C C23 0.4792(5) -0.2405(7) 0.69589(18) 0.0244(12) Uani d . . 1
C C24 0.3419(6) -0.2232(7) 0.67713(18) 0.0260(13) Uani d . . 1
H H24 0.28068 -0.307197 0.680304 0.031 Uiso calc U R 1
C C25 0.2932(6) -0.0854(7) 0.65391(19) 0.0271(13) Uani d . . 1
H H25 0.199517 -0.07416 0.641262 0.033 Uiso calc U R 1
C C26 0.5310(6) -0.3895(7) 0.7213(2) 0.0323(14) Uani d . . 1
H H26A 0.500961 -0.478664 0.699478 0.048 Uiso calc U R 1
H H26B 0.495144 -0.400026 0.753738 0.048 Uiso calc U R 1
H H26C 0.630729 -0.387067 0.727162 0.048 Uiso calc U R 1
C C27 0.7009(5) 1.0258(7) 0.11902(18) 0.0213(12) Uani d . . 1
C C28 0.7346(5) 0.9269(7) 0.16384(18) 0.0215(12) Uani d . . 1
C C29 0.7573(5) 0.9799(7) 0.21389(18) 0.0247(12) Uani d . . 1
H H29 0.748169 1.087844 0.221372 0.03 Uiso calc U R 1
C C30 0.7938(6) 0.8713(8) 0.25312(19) 0.0284(13) Uani d . . 1
H H30 0.807922 0.907783 0.287113 0.034 Uiso calc U R 1
C C31 0.8100(5) 0.7129(8) 0.24395(18) 0.0267(12) Uani d . . 1
H H31 0.83346 0.642569 0.271347 0.032 Uiso calc U R 1
C C32 0.7913(5) 0.6573(7) 0.19382(17) 0.0230(12) Uani d . . 1
C C33 0.7532(5) 0.7695(7) 0.15644(18) 0.0201(11) Uani d . . 1
C C34 0.7592(5) 0.5381(7) 0.11732(19) 0.0239(12) Uani d . . 1
H H34 0.751473 0.460898 0.091412 0.029 Uiso calc U R 1
C C35 0.7947(5) 0.5102(7) 0.16769(19) 0.0251(13) Uani d . . 1
H H35 0.817704 0.411454 0.182833 0.03 Uiso calc U R 1
C C36 0.6754(5) 0.7794(7) 0.06518(17) 0.0214(12) Uani d . . 1
C C37 0.5211(5) 0.7453(7) 0.05763(18) 0.0229(12) Uani d . . 1
C C38 0.7412(5) 0.7401(6) 0.01931(17) 0.0194(11) Uani d . . 1
C C39 0.6809(5) 0.6980(7) -0.02688(17) 0.0215(11) Uani d . . 1
H H39 0.585571 0.688186 -0.036652 0.026 Uiso calc U R 1
C C40 0.9095(5) 0.7052(7) -0.03089(16) 0.0199(11) Uani d . . 1
C C41 0.8880(5) 0.7479(6) 0.01852(18) 0.0209(11) Uani d . . 1
C C42 0.9970(6) 0.7839(7) 0.05406(19) 0.0259(13) Uani d . . 1
H H42 0.983613 0.813215 0.087494 0.031 Uiso calc U R 1
C C43 1.1262(6) 0.7766(7) 0.0401(2) 0.0285(13) Uani d . . 1
H H43 1.202569 0.800618 0.064289 0.034 Uiso calc U R 1
C C44 1.1465(5) 0.7344(8) -0.00915(19) 0.0295(13) Uani d . . 1
H H44 1.236696 0.729415 -0.017612 0.035 Uiso calc U R 1
C C45 1.0394(5) 0.7001(7) -0.04556(18) 0.0270(12) Uani d . . 1
H H45 1.053191 0.674013 -0.079223 0.032 Uiso calc U R 1
C C46 0.7172(5) 0.8396(7) -0.14532(18) 0.0219(12) Uani d . . 1
C C47 0.5869(6) 0.8830(7) -0.16559(19) 0.0259(12) Uani d . . 1
H H47 0.512232 0.81445 -0.16365 0.031 Uiso calc U R 1
C C48 0.5670(6) 1.0271(7) -0.18866(19) 0.0285(13) Uani d . . 1
H H48 0.477584 1.056164 -0.202876 0.034 Uiso calc U R 1
C C49 0.6725(6) 1.1307(7) -0.19181(18) 0.0288(13) Uani d . . 1
C C50 0.8035(6) 1.0856(8) -0.16871(18) 0.0305(14) Uani d . . 1
H H50 0.877631 1.156172 -0.168931 0.037 Uiso calc U R 1
C C51 0.8258(6) 0.9407(7) -0.14578(19) 0.0259(13) Uani d . . 1
H H51 0.914359 0.911413 -0.130624 0.031 Uiso calc U R 1
C C52 0.6502(8) 1.2835(8) -0.2181(2) 0.0418(17) Uani d . . 1
H H52A 0.679606 1.276456 -0.251796 0.063 Uiso calc U R 1
H H52B 0.703137 1.36472 -0.198333 0.063 Uiso calc U R 1
H H52C 0.553265 1.310349 -0.221486 0.063 Uiso calc U R 1
F F1 -0.0863(3) 0.0495(4) 0.39658(10) 0.0266(7) Uani d . . 1
F F2 -0.0102(3) -0.0583(4) 0.46800(11) 0.0304(8) Uani d . . 1
F F3 -0.0566(3) 0.1893(4) 0.46445(10) 0.0282(8) Uani d . . 1
F F4 0.4668(3) 0.7773(4) 0.10006(10) 0.0264(7) Uani d . . 1
F F5 0.4950(3) 0.5963(4) 0.04589(11) 0.0271(7) Uani d . . 1
F F6 0.4564(3) 0.8349(4) 0.02087(11) 0.0298(8) Uani d . . 1
N N1 0.1407(4) 0.2476(5) 0.39933(15) 0.0197(10) Uani d . . 1
N N2 0.3203(4) 0.1841(5) 0.55865(14) 0.0213(10) Uani d . . 1
N N3 0.7361(4) 0.6969(5) 0.10986(14) 0.0182(9) Uani d . . 1
N N4 0.7821(4) 0.6709(6) -0.05840(14) 0.0215(10) Uani d . . 1
O O1 0.1878(4) -0.1693(5) 0.33440(13) 0.0315(10) Uani d . . 1
O O2 0.1875(4) -0.0238(4) 0.40324(12) 0.0212(8) Uani d . . 1
O O3 0.1807(3) 0.2274(5) 0.62727(12) 0.0256(9) Uani d . . 1
O O4 0.4165(4) 0.3345(5) 0.63524(13) 0.0285(9) Uani d . . 1
O O5 0.6906(4) 1.1649(5) 0.11755(13) 0.0306(9) Uani d . . 1
O O6 0.6875(4) 0.9465(4) 0.07263(12) 0.0219(8) Uani d . . 1
O O7 0.6179(4) 0.5677(5) -0.12843(12) 0.0247(9) Uani d . . 1
O O8 0.8623(4) 0.5863(5) -0.13822(12) 0.0257(9) Uani d . . 1
S S1 0.32174(14) 0.21085(17) 0.62112(4) 0.0228(3) Uani d . . 1
S S2 0.74375(14) 0.64948(17) -0.12109(4) 0.0216(3) Uani d . . 1

loop_
_atom_site_aniso_label
_atom_site_aniso_U_11
_atom_site_aniso_U_22
_atom_site_aniso_U_33
_atom_site_aniso_U_12
_atom_site_aniso_U_13
_atom_site_aniso_U_23
C1 0.021(3) 0.029(4) 0.023(2) -0.003(3) 0.004(2) -0.001(2)
C2 0.014(3) 0.024(3) 0.022(2) 0.001(2) 0.0042(19) 0.003(2)
C3 0.018(3) 0.042(4) 0.021(2) 0.007(3) 0.005(2) 0.001(2)
C4 0.022(3) 0.053(5) 0.023(3) 0.015(3) 0.004(2) 0.015(3)
C5 0.018(3) 0.039(4) 0.036(3) 0.012(3) 0.007(2) 0.014(3)
C6 0.017(3) 0.029(3) 0.033(3) -0.004(3) 0.005(2) 0.005(3)
C7 0.018(3) 0.024(3) 0.022(2) -0.004(2) 0.0073(19) 0.002(2)
C8 0.023(3) 0.024(3) 0.031(3) 0.002(3) 0.008(2) -0.001(2)
C9 0.027(3) 0.018(3) 0.042(3) 0.005(3) 0.007(2) 0.001(2)
C10 0.019(3) 0.019(3) 0.020(2) 0.004(2) 0.0035(19) 0.001(2)
C11 0.021(3) 0.027(3) 0.026(3) 0.000(3) 0.004(2) 0.004(2)
C12 0.019(3) 0.019(3) 0.024(2) 0.002(2) 0.004(2) 0.001(2)
C13 0.016(2) 0.020(3) 0.023(2) -0.002(2) 0.0040(19) 0.002(2)
C14 0.023(3) 0.024(3) 0.022(2) 0.000(3) 0.009(2) 0.003(2)
C15 0.017(3) 0.025(3) 0.023(2) 0.000(3) 0.0055(19) 0.001(2)
C16 0.023(3) 0.029(3) 0.022(2) 0.000(3) 0.007(2) 0.002(2)
C17 0.020(3) 0.042(4) 0.028(3) -0.003(3) 0.009(2) 0.000(3)
C18 0.020(3) 0.036(3) 0.027(2) -0.004(3) 0.007(2) 0.002(3)
C19 0.024(3) 0.028(3) 0.020(2) -0.005(3) 0.004(2) -0.002(2)
C20 0.018(3) 0.023(3) 0.019(2) -0.001(2) 0.0013(19) 0.003(2)
C21 0.016(3) 0.041(4) 0.026(3) -0.008(3) 0.003(2) 0.003(3)
C22 0.021(3) 0.036(4) 0.028(3) -0.002(3) 0.001(2) 0.005(2)
C23 0.022(3) 0.027(3) 0.024(2) 0.002(3) 0.003(2) -0.003(2)
C24 0.025(3) 0.027(3) 0.026(3) -0.004(3) 0.004(2) 0.001(2)
C25 0.023(3) 0.033(4) 0.025(3) -0.001(3) 0.002(2) -0.002(2)
C26 0.032(3) 0.031(4) 0.034(3) 0.003(3) 0.006(2) 0.005(3)
C27 0.019(3) 0.021(3) 0.026(3) -0.003(2) 0.012(2) -0.004(2)
C28 0.016(3) 0.026(3) 0.024(2) -0.004(2) 0.009(2) 0.000(2)
C29 0.017(3) 0.029(3) 0.029(3) -0.002(3) 0.007(2) -0.007(2)
C30 0.028(3) 0.037(4) 0.020(2) -0.007(3) 0.006(2) -0.005(2)
C31 0.020(3) 0.038(4) 0.023(2) -0.001(3) 0.005(2) 0.005(3)
C32 0.019(3) 0.028(3) 0.023(2) -0.001(3) 0.008(2) 0.001(2)
C33 0.017(3) 0.023(3) 0.022(2) -0.001(2) 0.007(2) -0.004(2)
C34 0.024(3) 0.020(3) 0.028(3) 0.002(3) 0.005(2) -0.001(2)
C35 0.024(3) 0.026(3) 0.026(3) 0.000(3) 0.006(2) 0.001(2)
C36 0.024(3) 0.021(3) 0.020(2) 0.002(3) 0.007(2) 0.001(2)
C37 0.023(3) 0.023(3) 0.024(2) 0.000(3) 0.008(2) 0.002(2)
C38 0.016(2) 0.023(3) 0.020(2) 0.003(2) 0.0063(19) 0.005(2)
C39 0.016(2) 0.026(3) 0.023(2) 0.005(3) 0.0071(19) 0.006(2)
C40 0.018(3) 0.022(3) 0.020(2) 0.002(2) 0.0014(19) -0.001(2)
C41 0.019(3) 0.021(3) 0.024(2) 0.003(2) 0.006(2) 0.001(2)
C42 0.025(3) 0.028(3) 0.025(3) -0.005(3) 0.005(2) -0.005(2)
C43 0.017(3) 0.038(4) 0.029(3) -0.003(3) 0.000(2) -0.008(3)
C44 0.019(3) 0.039(4) 0.032(3) 0.000(3) 0.008(2) -0.002(3)
C45 0.026(3) 0.032(3) 0.025(2) 0.004(3) 0.010(2) -0.003(2)
C46 0.023(3) 0.023(3) 0.020(2) 0.004(3) 0.003(2) -0.001(2)
C47 0.025(3) 0.027(3) 0.027(3) -0.001(3) 0.009(2) 0.001(2)
C48 0.026(3) 0.031(4) 0.029(3) 0.005(3) 0.008(2) 0.002(3)
C49 0.043(4) 0.021(3) 0.024(2) 0.002(3) 0.012(2) 0.001(2)
C50 0.035(3) 0.032(3) 0.027(3) -0.016(3) 0.013(2) -0.004(2)
C51 0.028(3) 0.024(3) 0.026(3) -0.003(3) 0.006(2) 0.000(2)
C52 0.063(5) 0.024(4) 0.041(3) 0.005(3) 0.020(3) 0.003(3)
F1 0.0192(16) 0.037(2) 0.0230(14) -0.0073(15) -0.0002(12) 0.0002(14)
F2 0.0298(18) 0.032(2) 0.0310(16) -0.0078(16) 0.0080(14) 0.0086(14)
F3 0.0192(15) 0.036(2) 0.0305(15) 0.0007(16) 0.0079(12) -0.0071(15)
F4 0.0243(17) 0.0297(19) 0.0271(15) 0.0029(15) 0.0110(13) -0.0030(13)
F5 0.0236(17) 0.0262(18) 0.0336(16) -0.0069(15) 0.0115(13) -0.0080(14)
F6 0.0236(17) 0.034(2) 0.0316(16) 0.0041(16) 0.0030(13) 0.0093(15)
N1 0.019(2) 0.018(3) 0.022(2) -0.001(2) 0.0050(17) 0.0003(18)
N2 0.017(2) 0.027(3) 0.0203(19) 0.000(2) 0.0047(16) -0.0010(18)
N3 0.018(2) 0.019(2) 0.0178(18) 0.000(2) 0.0033(16) -0.0015(17)
N4 0.020(2) 0.027(3) 0.0183(18) 0.001(2) 0.0044(16) -0.0014(18)
O1 0.042(3) 0.024(2) 0.029(2) 0.002(2) 0.0089(18) -0.0062(18)
O2 0.024(2) 0.022(2) 0.0186(16) 0.0017(17) 0.0041(14) -0.0013(15)
O3 0.0204(19) 0.035(2) 0.0226(17) 0.0038(19) 0.0078(14) 0.0000(17)
O4 0.033(2) 0.026(2) 0.0264(18) -0.006(2) 0.0038(17) -0.0021(16)
O5 0.039(2) 0.020(2) 0.035(2) -0.004(2) 0.0140(17) -0.0016(17)
O6 0.024(2) 0.019(2) 0.0231(17) 0.0000(17) 0.0048(15) -0.0011(15)
O7 0.025(2) 0.023(2) 0.0255(18) -0.0060(18) 0.0018(15) -0.0016(16)
O8 0.025(2) 0.032(2) 0.0217(17) 0.0072(19) 0.0073(15) -0.0013(16)
S1 0.0262(7) 0.0243(8) 0.0185(6) 0.0008(7) 0.0050(5) -0.0014(5)
S2 0.0238(7) 0.0232(7) 0.0184(5) -0.0008(6) 0.0049(5) -0.0008(5)

loop_
_atom_type_symbol
_atom_type_description
_atom_type_scat_dispersion_real
_atom_type_scat_dispersion_imag
_atom_type_scat_source
C C 0.0033 0.0016 'International Tables Vol C Tables 4.2.6.8 and 6.1.1.4'
H H 0.0000 0.0000 'International Tables Vol C Tables 4.2.6.8 and 6.1.1.4'
N N 0.0061 0.0033 'International Tables Vol C Tables 4.2.6.8 and 6.1.1.4'
O O 0.0106 0.0060 'International Tables Vol C Tables 4.2.6.8 and 6.1.1.4'
S S 0.1246 0.1234 'International Tables Vol C Tables 4.2.6.8 and 6.1.1.4'
F F 0.0171 0.0103 'International Tables Vol C Tables 4.2.6.8 and 6.1.1.4'

loop_
_geom_angle_atom_site_label_1
_geom_angle_atom_site_label_2
_geom_angle_atom_site_label_3
_geom_angle
O1 C1 O2 116.2(5)
O1 C1 C2 128.1(5)
O2 C1 C2 115.4(5)
C7 C2 C3 116.8(5)
C7 C2 C1 117.5(4)
C3 C2 C1 125.5(5)
C2 C3 C4 119.0(6)
C2 C3 H3 120.5
C4 C3 H3 120.5
C5 C4 C3 122.6(5)
C5 C4 H4 118.7
C3 C4 H4 118.7
C4 C5 C6 119.2(6)
C4 C5 H5 120.4
C6 C5 H5 120.4
C7 C6 C5 116.4(5)
C7 C6 C9 106.0(5)
C5 C6 C9 137.5(6)
N1 C7 C2 124.2(5)
N1 C7 C6 109.8(5)
C2 C7 C6 125.9(5)
C9 C8 N1 109.2(5)
C9 C8 H8 125.4
N1 C8 H8 125.4
C8 C9 C6 107.0(5)
C8 C9 H9 126.5
C6 C9 H9 126.5
O2 C10 N1 109.9(4)
O2 C10 C12 108.9(4)
N1 C10 C12 110.6(4)
O2 C10 C11 106.1(4)
N1 C10 C11 109.1(4)
C12 C10 C11 112.2(4)
F2 C11 F3 108.0(4)
F2 C11 F1 107.5(5)
F3 C11 F1 106.7(4)
F2 C11 C10 112.4(4)
F3 C11 C10 110.8(5)
F1 C11 C10 111.2(4)
C13 C12 C15 107.8(4)
C13 C12 C10 128.0(5)
C15 C12 C10 123.8(4)
C12 C13 N2 109.1(4)
C12 C13 H13 125.4
N2 C13 H13 125.4
C19 C14 C15 122.9(4)
C19 C14 N2 130.1(4)
C15 C14 N2 107.0(4)
C14 C15 C16 120.0(5)
C14 C15 C12 106.8(4)
C16 C15 C12 133.2(5)
C17 C16 C15 117.8(5)
C17 C16 H16 121.1
C15 C16 H16 121.1
C16 C17 C18 121.6(5)
C16 C17 H17 119.2
C18 C17 H17 119.2
C19 C18 C17 121.8(5)
C19 C18 H18 119.1
C17 C18 H18 119.1
C14 C19 C18 116.0(4)
C14 C19 H19 122.0
C18 C19 H19 122.0
C21 C20 C25 122.0(5)
C21 C20 S1 119.7(4)
C25 C20 S1 118.3(4)
C20 C21 C22 117.9(5)
C20 C21 H21 121.1
C22 C21 H21 121.1
C21 C22 C23 122.4(5)
C21 C22 H22 118.8
C23 C22 H22 118.8
C22 C23 C24 118.1(5)
C22 C23 C26 121.1(5)
C24 C23 C26 120.8(5)
C25 C24 C23 121.1(6)
C25 C24 H24 119.5
C23 C24 H24 119.5
C24 C25 C20 118.6(5)
C24 C25 H25 120.7
C20 C25 H25 120.7
C23 C26 H26A 109.5
C23 C26 H26B 109.5
H26A C26 H26B 109.5
C23 C26 H26C 109.5
H26A C26 H26C 109.5
H26B C26 H26C 109.5
O5 C27 O6 117.1(5)
O5 C27 C28 127.6(5)
O6 C27 C28 115.1(5)
C33 C28 C29 116.5(5)
C33 C28 C27 117.9(5)
C29 C28 C27 125.5(5)
C28 C29 C30 119.2(5)
C28 C29 H29 120.4
C30 C29 H29 120.4
C31 C30 C29 122.4(5)
C31 C30 H30 118.8
C29 C30 H30 118.8
C30 C31 C32 119.5(5)
C30 C31 H31 120.3
C32 C31 H31 120.3
C33 C32 C31 115.7(5)
C33 C32 C35 106.0(4)
C31 C32 C35 138.2(5)
C28 C33 N3 124.5(5)
C28 C33 C32 126.7(5)
N3 C33 C32 108.8(5)
C35 C34 N3 109.2(5)
C35 C34 H34 125.4
N3 C34 H34 125.4
C34 C35 C32 107.7(5)
C34 C35 H35 126.2
C32 C35 H35 126.2
O6 C36 N3 110.5(4)
O6 C36 C38 107.3(4)
N3 C36 C38 112.6(4)
O6 C36 C37 105.5(4)
N3 C36 C37 108.3(4)
C38 C36 C37 112.4(4)
F5 C37 F6 108.4(4)
F5 C37 F4 107.8(4)
F6 C37 F4 107.0(4)
F5 C37 C36 111.8(5)
F6 C37 C36 111.1(4)
F4 C37 C36 110.5(4)
C39 C38 C41 108.9(4)
C39 C38 C36 128.2(5)
C41 C38 C36 122.8(4)
C38 C39 N4 108.9(4)
C38 C39 H39 125.6
N4 C39 H39 125.6
C45 C40 N4 130.3(4)
C45 C40 C41 121.8(4)
N4 C40 C41 107.9(4)
C42 C41 C40 120.1(5)
C42 C41 C38 134.1(5)
C40 C41 C38 105.8(4)
C41 C42 C43 118.5(5)
C41 C42 H42 120.7
C43 C42 H42 120.7
C42 C43 C44 121.0(5)
C42 C43 H43 119.5
C44 C43 H43 119.5
C45 C44 C43 121.7(5)
C45 C44 H44 119.2
C43 C44 H44 119.2
C44 C45 C40 116.9(4)
C44 C45 H45 121.5
C40 C45 H45 121.5
C51 C46 C47 121.1(5)
C51 C46 S2 120.2(4)
C47 C46 S2 118.7(5)
C48 C47 C46 119.0(6)
C48 C47 H47 120.5
C46 C47 H47 120.5
C47 C48 C49 122.3(5)
C47 C48 H48 118.9
C49 C48 H48 118.9
C48 C49 C50 117.3(5)
C48 C49 C52 121.7(6)
C50 C49 C52 121.1(6)
C51 C50 C49 121.3(6)
C51 C50 H50 119.4
C49 C50 H50 119.4
C46 C51 C50 118.9(5)
C46 C51 H51 120.6
C50 C51 H51 120.6
C49 C52 H52A 109.5
C49 C52 H52B 109.5
H52A C52 H52B 109.5
C49 C52 H52C 109.5
H52A C52 H52C 109.5
H52B C52 H52C 109.5
C7 N1 C8 107.9(5)
C7 N1 C10 119.6(5)
C8 N1 C10 130.5(4)
C13 N2 C14 109.2(4)
C13 N2 S1 123.3(3)
C14 N2 S1 127.4(3)
C33 N3 C34 108.2(4)
C33 N3 C36 120.7(4)
C34 N3 C36 129.7(4)
C40 N4 C39 108.4(4)
C40 N4 S2 128.0(3)
C39 N4 S2 121.7(3)
C1 O2 C10 124.5(4)
C27 O6 C36 126.6(4)
O4 S1 O3 120.8(2)
O4 S1 N2 106.4(2)
O3 S1 N2 104.1(2)
O4 S1 C20 109.4(2)
O3 S1 C20 109.3(2)
N2 S1 C20 105.6(2)
O8 S2 O7 121.1(2)
O8 S2 N4 105.7(2)
O7 S2 N4 105.8(2)
O8 S2 C46 108.9(2)
O7 S2 C46 108.5(2)
N4 S2 C46 105.6(2)

loop_
_geom_bond_atom_site_label_1
_geom_bond_atom_site_label_2
_geom_bond_distance
C1 O1 1.193(7)
C1 O2 1.412(6)
C1 C2 1.465(8)
C2 C7 1.382(8)
C2 C3 1.397(6)
C3 C4 1.403(9)
C3 H3 0.95
C4 C5 1.382(9)
C4 H4 0.95
C5 C6 1.410(7)
C5 H5 0.95
C6 C7 1.384(8)
C6 C9 1.444(8)
C7 N1 1.367(6)
C8 C9 1.371(7)
C8 N1 1.387(7)
C8 H8 0.95
C9 H9 0.95
C10 O2 1.443(6)
C10 N1 1.444(6)
C10 C12 1.500(7)
C10 C11 1.543(7)
C11 F2 1.332(6)
C11 F3 1.342(6)
C11 F1 1.343(6)
C12 C13 1.361(6)
C12 C15 1.451(7)
C13 N2 1.375(6)
C13 H13 0.95
C14 C19 1.388(7)
C14 C15 1.397(6)
C14 N2 1.412(6)
C15 C16 1.399(6)
C16 C17 1.376(7)
C16 H16 0.95
C17 C18 1.396(7)
C17 H17 0.95
C18 C19 1.395(6)
C18 H18 0.95
C19 H19 0.95
C20 C21 1.381(7)
C20 C25 1.389(8)
C20 S1 1.752(6)
C21 C22 1.383(8)
C21 H21 0.95
C22 C23 1.388(8)
C22 H22 0.95
C23 C24 1.394(7)
C23 C26 1.499(8)
C24 C25 1.387(8)
C24 H24 0.95
C25 H25 0.95
C26 H26A 0.98
C26 H26B 0.98
C26 H26C 0.98
C27 O5 1.192(7)
C27 O6 1.399(6)
C27 C28 1.465(7)
C28 C33 1.375(8)
C28 C29 1.397(7)
C29 C30 1.409(8)
C29 H29 0.95
C30 C31 1.388(9)
C30 H30 0.95
C31 C32 1.405(7)
C31 H31 0.95
C32 C33 1.398(7)
C32 C35 1.438(8)
C33 N3 1.377(6)
C34 C35 1.362(7)
C34 N3 1.386(7)
C34 H34 0.95
C35 H35 0.95
C36 O6 1.444(6)
C36 N3 1.444(6)
C36 C38 1.494(6)
C36 C37 1.543(7)
C37 F5 1.328(6)
C37 F6 1.338(6)
C37 F4 1.340(5)
C38 C39 1.344(7)
C38 C41 1.459(7)
C39 N4 1.407(6)
C39 H39 0.95
C40 C45 1.392(7)
C40 N4 1.405(6)
C40 C41 1.407(6)
C41 C42 1.374(7)
C42 C43 1.379(7)
C42 H42 0.95
C43 C44 1.398(7)
C43 H43 0.95
C44 C45 1.373(7)
C44 H44 0.95
C45 H45 0.95
C46 C51 1.381(8)
C46 C47 1.382(7)
C46 S2 1.755(6)
C47 C48 1.379(8)
C47 H47 0.95
C48 C49 1.380(8)
C48 H48 0.95
C49 C50 1.415(8)
C49 C52 1.484(8)
C50 C51 1.385(8)
C50 H50 0.95
C51 H51 0.95
C52 H52A 0.98
C52 H52B 0.98
C52 H52C 0.98
N2 S1 1.676(4)
N4 S2 1.672(4)
O3 S1 1.434(4)
O4 S1 1.430(4)
O7 S2 1.420(4)
O8 S2 1.420(4)
